data_4322669
loop_
_publ_author_name
'Kuljeet Singh'
'Jeffrey R. Long'
'Pericles Stavropoulos'

_publ_section_title
;
 Polynuclear Complexes of Copper(I) and the
 2-(3(5)-Pyrazolyl)-6-methylpyridine Ligand: Structures and Reactivity
 toward Small Molecules
;
_journal_name_full 'Inorganic Chemistry'
_journal_page_first 1073
_journal_page_last 1079
_journal_paper_doi 10.1021/ic9708071
_journal_volume 37
_journal_year 1998
_chemical_formula_sum 'C60 H48 Cu4 F12 N21 P2'
_chemical_formula_weight 1607.29
_chemical_name_systematic
;
 ?
;
_space_group_IT_number 2
_symmetry_cell_setting triclinic
_symmetry_space_group_name_Hall '-P 1'
_symmetry_space_group_name_H-M 'P -1'
_atom_sites_solution_hydrogens geom
_atom_sites_solution_primary direct
_atom_sites_solution_secondary difmap
_audit_creation_method SHELXL
_cell_angle_alpha 81.4330(10)
_cell_angle_beta 82.7110(10)
_cell_angle_gamma 66.6320(10)
_cell_formula_units_Z 2
_cell_length_a 12.4437(4)
_cell_length_b 12.6820(4)
_cell_length_c 23.2492(7)
_cell_measurement_temperature 293(2)
_cell_volume 3321.16(18)
_computing_structure_refinement 'SHELXL-93 (Sheldrick, 1993)'
_computing_structure_solution 'SHELXS-86 (Sheldrick, 1990)'
_diffrn_ambient_temperature 134(2)
_diffrn_radiation_monochromator graphite
_diffrn_radiation_source 'fine-focus sealed tube'
_diffrn_radiation_type MoK\a
_diffrn_radiation_wavelength 0.71073
_diffrn_reflns_av_R_equivalents 0.0496
_diffrn_reflns_av_sigmaI/netI 0.0566
_diffrn_reflns_limit_h_max 9
_diffrn_reflns_limit_h_min -13
_diffrn_reflns_limit_k_max 10
_diffrn_reflns_limit_k_min -14
_diffrn_reflns_limit_l_max 22
_diffrn_reflns_limit_l_min -25
_diffrn_reflns_number 13906
_diffrn_reflns_theta_max 23.31
_diffrn_reflns_theta_min 0.89
_exptl_absorpt_coefficient_mu 1.402
_exptl_crystal_density_diffrn 1.607
_exptl_crystal_F_000 1618
_refine_diff_density_max 1.461
_refine_diff_density_min -0.918
_refine_diff_density_rms 0.128
_refine_ls_extinction_method none
_refine_ls_goodness_of_fit_all 1.188
_refine_ls_goodness_of_fit_obs 1.165
_refine_ls_matrix_type full
_refine_ls_number_parameters 892
_refine_ls_number_reflns 9295
_refine_ls_number_restraints 0
_refine_ls_restrained_S_all 1.191
_refine_ls_restrained_S_obs 1.165
_refine_ls_R_factor_all 0.1000
_refine_ls_R_factor_obs 0.0729
_refine_ls_shift/esd_max 0.000
_refine_ls_shift/esd_mean 0.000
_refine_ls_structure_factor_coef Fsqd
_refine_ls_weighting_details 'w=1/[\s^2^(Fo^2^)+(0.0499P)^2^+31.3312P] where P=(Fo^2^+2Fc^2^)/3'
_refine_ls_weighting_scheme calc
_refine_ls_wR_factor_all 0.1928
_refine_ls_wR_factor_obs 0.1631
_reflns_number_observed 7142
_reflns_number_total 9301
_reflns_observed_criterion >2sigma(I)
_cod_data_source_file ic9708071_4.cif
_cod_data_source_block Structure7
_cod_depositor_comments
;
The following automatic conversions were performed:

'_refine_ls_weighting_scheme' value 'calc
w=1/[\s^2^(Fo^2^)+(0.0499P)^2^+31.3312P] where P=(Fo^2^+2Fc^2^)/3'
was changed to 'calc'. New tag '_refine_ls_weighting_details' was
created. The value of the new tag was set to
'w=1/[\s^2^(Fo^2^)+(0.0499P)^2^+31.3312P] where P=(Fo^2^+2Fc^2^)/3'.

Automatic conversion script
Id: cif_fix_values 3143 2015-03-26 13:38:13Z robertas 
;
_cod_original_cell_volume 3321.2(2)
_cod_database_code 4322669

loop_
_symmetry_equiv_pos_as_xyz
'x, y, z'
'-x, -y, -z'

loop_
_atom_site_aniso_label
_atom_site_aniso_U_11
_atom_site_aniso_U_22
_atom_site_aniso_U_33
_atom_site_aniso_U_23
_atom_site_aniso_U_13
_atom_site_aniso_U_12
Cu1 0.0286(6) 0.0248(6) 0.0153(5) 0.0003(4) 0.0057(4) -0.0130(5)
Cu2 0.0280(6) 0.0303(6) 0.0197(6) -0.0003(4) 0.0057(4) -0.0134(5)
N1 0.029(4) 0.034(4) 0.022(4) -0.003(3) 0.005(3) -0.016(4)
N2 0.030(4) 0.029(4) 0.017(4) -0.004(3) 0.007(3) -0.013(3)
N3 0.023(4) 0.026(4) 0.021(4) -0.006(3) 0.008(3) -0.012(3)
C1 0.032(5) 0.032(5) 0.016(4) 0.002(4) -0.001(4) -0.014(4)
C2 0.041(6) 0.031(5) 0.018(4) 0.003(4) 0.005(4) -0.020(4)
C3 0.036(5) 0.035(5) 0.009(4) -0.003(4) 0.006(4) -0.021(4)
C4 0.032(5) 0.022(5) 0.022(5) -0.005(4) 0.010(4) -0.013(4)
C5 0.043(6) 0.034(5) 0.021(5) 0.006(4) 0.009(4) -0.013(5)
C6 0.044(6) 0.048(6) 0.037(6) -0.002(5) 0.017(5) -0.012(5)
C7 0.027(5) 0.040(6) 0.029(5) 0.003(4) 0.008(4) -0.012(4)
C8 0.030(5) 0.024(5) 0.028(5) 0.000(4) 0.005(4) -0.011(4)
C9 0.038(6) 0.042(6) 0.030(5) 0.006(4) 0.007(4) -0.015(5)
N4 0.034(4) 0.033(4) 0.012(4) 0.001(3) 0.003(3) -0.015(3)
N5 0.031(4) 0.020(4) 0.021(4) 0.002(3) 0.007(3) -0.011(3)
N6 0.042(5) 0.044(5) 0.026(4) -0.005(4) 0.008(4) -0.026(4)
C10 0.039(5) 0.042(6) 0.016(5) 0.003(4) 0.006(4) -0.014(5)
C11 0.040(5) 0.028(5) 0.030(5) 0.007(4) 0.004(4) -0.017(4)
C12 0.022(4) 0.031(5) 0.024(5) 0.003(4) 0.011(4) -0.011(4)
C13 0.035(5) 0.028(5) 0.038(6) -0.011(4) 0.009(4) -0.015(4)
C14 0.030(5) 0.039(6) 0.063(7) -0.010(5) 0.006(5) -0.012(5)
C15 0.045(7) 0.042(7) 0.091(10) -0.031(7) 0.002(6) -0.024(6)
C16 0.062(8) 0.071(9) 0.051(7) -0.037(7) 0.007(6) -0.030(7)
C17 0.050(6) 0.056(7) 0.038(6) -0.018(5) 0.010(5) -0.036(6)
C18 0.124(12) 0.099(10) 0.036(7) -0.001(7) -0.016(7) -0.088(10)
N7 0.032(4) 0.023(4) 0.015(4) 0.001(3) 0.006(3) -0.015(3)
N8 0.022(4) 0.023(4) 0.022(4) -0.003(3) 0.004(3) -0.007(3)
N9 0.033(4) 0.031(4) 0.023(4) -0.004(3) 0.008(3) -0.015(4)
C19 0.042(6) 0.023(5) 0.017(4) 0.000(4) 0.004(4) -0.017(4)
C20 0.031(5) 0.025(5) 0.021(5) -0.005(4) 0.008(4) -0.011(4)
C21 0.033(5) 0.025(5) 0.022(5) -0.002(4) 0.008(4) -0.016(4)
C22 0.029(5) 0.029(5) 0.028(5) -0.008(4) 0.009(4) -0.015(4)
C23 0.034(5) 0.031(5) 0.038(6) -0.006(4) 0.016(4) -0.017(4)
C24 0.029(5) 0.034(5) 0.049(6) -0.008(5) 0.016(5) -0.009(5)
C25 0.025(5) 0.031(5) 0.064(7) -0.006(5) 0.008(5) -0.007(4)
C26 0.026(5) 0.034(5) 0.040(6) -0.010(4) 0.008(4) -0.005(4)
C27 0.038(6) 0.036(6) 0.047(6) 0.002(5) -0.001(5) -0.009(5)
N10 0.046(5) 0.054(6) 0.027(5) -0.008(4) 0.002(4) -0.028(4)
C28 0.027(5) 0.032(5) 0.037(6) 0.005(4) 0.005(4) -0.012(4)
C29 0.050(6) 0.048(6) 0.026(5) -0.007(5) -0.004(4) -0.019(5)
Cu3 0.0260(6) 0.0244(6) 0.0131(5) 0.0007(4) 0.0045(4) -0.0125(5)
Cu4 0.0294(6) 0.0247(6) 0.0173(5) 0.0011(4) 0.0037(4) -0.0130(5)
N11 0.032(4) 0.023(4) 0.017(4) -0.002(3) 0.010(3) -0.012(3)
N12 0.028(4) 0.027(4) 0.010(3) 0.002(3) 0.004(3) -0.015(3)
N13 0.019(4) 0.027(4) 0.020(4) 0.001(3) 0.003(3) -0.012(3)
C30 0.035(5) 0.033(5) 0.019(5) -0.002(4) 0.004(4) -0.017(4)
C31 0.029(5) 0.035(5) 0.019(4) 0.000(4) 0.004(4) -0.015(4)
C32 0.032(5) 0.030(5) 0.015(4) -0.001(4) 0.005(4) -0.013(4)
C33 0.027(5) 0.025(5) 0.019(4) -0.002(4) 0.002(4) -0.011(4)
C34 0.041(6) 0.038(6) 0.019(5) 0.001(4) 0.009(4) -0.015(5)
C35 0.043(6) 0.037(6) 0.032(5) 0.005(4) 0.010(4) -0.017(5)
C36 0.034(5) 0.026(5) 0.035(5) 0.004(4) 0.001(4) -0.009(4)
C37 0.027(5) 0.029(5) 0.023(5) 0.002(4) 0.004(4) -0.010(4)
C38 0.033(5) 0.024(5) 0.029(5) 0.002(4) 0.014(4) -0.004(4)
N14 0.028(4) 0.025(4) 0.013(3) 0.000(3) 0.004(3) -0.010(3)
N15 0.027(4) 0.025(4) 0.018(4) 0.002(3) 0.005(3) -0.013(3)
N16 0.042(5) 0.038(4) 0.020(4) 0.007(3) -0.003(3) -0.023(4)
C39 0.038(5) 0.035(5) 0.017(5) 0.003(4) 0.007(4) -0.011(4)
C40 0.027(5) 0.038(5) 0.023(5) 0.002(4) 0.011(4) -0.016(4)
C41 0.018(4) 0.033(5) 0.022(5) 0.008(4) 0.007(4) -0.011(4)
C42 0.023(5) 0.029(5) 0.028(5) 0.008(4) -0.001(4) -0.009(4)
C43 0.035(6) 0.029(5) 0.049(6) 0.000(5) -0.006(5) -0.010(4)
C44 0.047(6) 0.028(6) 0.070(8) -0.005(5) -0.017(6) -0.016(5)
C45 0.074(8) 0.042(6) 0.060(8) 0.006(6) -0.033(7) -0.036(6)
C46 0.078(8) 0.053(7) 0.025(5) 0.003(5) -0.014(5) -0.048(6)
C47 0.083(9) 0.087(9) 0.044(7) -0.018(6) -0.007(6) -0.050(8)
N17 0.026(4) 0.028(4) 0.014(4) -0.003(3) 0.007(3) -0.011(3)
N18 0.022(4) 0.022(4) 0.023(4) 0.002(3) 0.003(3) -0.007(3)
N19 0.031(4) 0.033(4) 0.019(4) 0.001(3) 0.000(3) -0.019(4)
C48 0.025(4) 0.033(5) 0.016(4) -0.004(4) 0.009(3) -0.017(4)
C49 0.024(4) 0.034(5) 0.017(4) 0.005(4) 0.003(3) -0.017(4)
C50 0.026(5) 0.027(5) 0.021(4) 0.003(4) 0.005(4) -0.015(4)
C51 0.030(5) 0.024(5) 0.021(4) 0.003(4) 0.000(4) -0.019(4)
C52 0.028(5) 0.033(5) 0.033(5) 0.007(4) -0.005(4) -0.014(4)
C53 0.036(5) 0.032(5) 0.043(6) 0.018(4) 0.000(4) -0.021(5)
C54 0.047(6) 0.016(5) 0.045(6) 0.005(4) -0.010(5) -0.015(4)
C55 0.030(5) 0.033(5) 0.031(5) -0.006(4) -0.005(4) -0.014(4)
C56 0.054(6) 0.031(5) 0.035(6) -0.003(4) -0.007(5) -0.008(5)
N20 0.048(5) 0.033(5) 0.029(5) 0.000(4) -0.001(4) -0.021(4)
C57 0.031(5) 0.020(5) 0.034(6) 0.000(4) 0.006(4) -0.011(4)
C58 0.057(7) 0.038(6) 0.025(5) -0.009(4) -0.006(4) -0.020(5)
P1 0.0392(14) 0.0299(13) 0.0350(14) 0.0068(11) 0.0091(11) -0.0164(12)
F1 0.062(4) 0.048(4) 0.041(3) 0.008(3) -0.009(3) -0.020(3)
F2 0.044(3) 0.043(3) 0.054(4) -0.011(3) 0.009(3) -0.019(3)
F3 0.059(4) 0.057(4) 0.045(3) -0.006(3) 0.013(3) -0.040(3)
F4 0.044(4) 0.041(4) 0.099(5) 0.010(3) 0.019(3) -0.025(3)
F5 0.054(4) 0.065(4) 0.033(3) 0.014(3) 0.007(3) -0.010(3)
F6 0.058(4) 0.042(3) 0.048(4) -0.002(3) 0.017(3) -0.006(3)
P2 0.0353(14) 0.0435(15) 0.0250(13) 0.0048(11) 0.0080(10) -0.0208(12)
F7 0.042(3) 0.067(4) 0.046(4) 0.011(3) -0.001(3) -0.014(3)
F8 0.057(4) 0.061(4) 0.028(3) -0.008(3) 0.008(3) -0.018(3)
F9 0.043(3) 0.047(3) 0.055(4) 0.007(3) 0.012(3) -0.027(3)
F10 0.064(4) 0.079(4) 0.039(3) 0.003(3) 0.002(3) -0.055(4)
F11 0.044(3) 0.039(3) 0.039(3) 0.004(2) -0.007(3) -0.016(3)
F12 0.054(4) 0.065(4) 0.033(3) -0.009(3) 0.016(3) -0.023(3)
N21 0.089(9) 0.111(10) 0.037(6) -0.023(6) 0.000(6) -0.043(8)
C59 0.073(10) 0.095(12) 0.066(9) -0.036(9) -0.018(8) -0.023(9)
C60 0.110(15) 0.095(14) 0.243(27) -0.089(16) -0.077(17) 0.015(12)

loop_
_atom_site_label
_atom_site_type_symbol
_atom_site_fract_x
_atom_site_fract_y
_atom_site_fract_z
_atom_site_U_iso_or_equiv
_atom_site_thermal_displace_type
_atom_site_occupancy
_atom_site_calc_flag
_atom_site_refinement_flags
_atom_site_disorder_group
Cu1 Cu 0.10430(9) 0.82885(9) 0.46066(4) 0.0230(3) Uani 1 d . .
Cu2 Cu -0.20966(9) 1.07613(9) 0.43014(4) 0.0263(3) Uani 1 d . .
N1 N -0.0620(6) 1.0281(6) 0.3818(3) 0.028(2) Uani 1 d . .
N2 N 0.0438(6) 0.9465(6) 0.3957(3) 0.026(2) Uani 1 d . .
N3 N 0.2683(6) 0.7924(6) 0.4016(3) 0.023(2) Uani 1 d . .
C1 C -0.0487(8) 1.0780(8) 0.3279(3) 0.027(2) Uani 1 d . .
H1A H -0.1085(8) 1.1371(8) 0.3083(3) 0.032 Uiso 1 calc R .
C2 C 0.0656(8) 1.0299(7) 0.3054(4) 0.029(2) Uani 1 d . .
H2A H 0.0978(8) 1.0482(7) 0.2689(4) 0.035 Uiso 1 calc R .
C3 C 0.1218(8) 0.9483(7) 0.3496(3) 0.025(2) Uani 1 d . .
C4 C 0.2423(7) 0.8679(7) 0.3529(4) 0.026(2) Uani 1 d . .
C5 C 0.3276(8) 0.8702(8) 0.3078(4) 0.035(2) Uani 1 d . .
H5A H 0.3079(8) 0.9249(8) 0.2754(4) 0.042 Uiso 1 calc R .
C6 C 0.4400(9) 0.7914(9) 0.3119(4) 0.047(3) Uani 1 d . .
H6A H 0.4978(9) 0.7913(9) 0.2823(4) 0.056 Uiso 1 calc R .
C7 C 0.4665(8) 0.7119(8) 0.3607(4) 0.034(2) Uani 1 d . .
H7A H 0.5425(8) 0.6573(8) 0.3641(4) 0.041 Uiso 1 calc R .
C8 C 0.3791(8) 0.7136(7) 0.4047(4) 0.028(2) Uani 1 d . .
C9 C 0.4134(8) 0.6238(8) 0.4562(4) 0.039(2) Uani 1 d . .
H9A H 0.3462(8) 0.6337(8) 0.4835(4) 0.058 Uiso 1 calc R .
H9B H 0.4739(8) 0.6320(8) 0.4748(4) 0.058 Uiso 1 calc R .
H9C H 0.4421(8) 0.5482(8) 0.4434(4) 0.058 Uiso 1 calc R .
N4 N 0.2206(6) 0.7563(6) 0.5739(3) 0.027(2) Uani 1 d . .
N5 N 0.1835(6) 0.7307(6) 0.5276(3) 0.024(2) Uani 1 d . .
N6 N 0.1050(7) 0.6517(7) 0.4485(3) 0.035(2) Uani 1 d . .
C10 C 0.2439(8) 0.6637(8) 0.6143(4) 0.034(2) Uani 1 d . .
H10A H 0.2704(8) 0.6590(8) 0.6506(4) 0.041 Uiso 1 calc R .
C11 C 0.2231(8) 0.5774(8) 0.5944(4) 0.033(2) Uani 1 d . .
H11A H 0.2332(8) 0.5049(8) 0.6138(4) 0.040 Uiso 1 calc R .
C12 C 0.1845(7) 0.6207(7) 0.5400(4) 0.027(2) Uani 1 d . .
C13 C 0.1498(8) 0.5756(8) 0.4954(4) 0.033(2) Uani 1 d . .
C14 C 0.1605(8) 0.4607(9) 0.4981(5) 0.045(3) Uani 1 d . .
H14A H 0.1891(8) 0.4091(9) 0.5307(5) 0.054 Uiso 1 calc R .
C15 C 0.1288(9) 0.4245(10) 0.4526(6) 0.055(3) Uani 1 d . .
H15A H 0.1382(9) 0.3477(10) 0.4535(6) 0.066 Uiso 1 calc R .
C16 C 0.0823(10) 0.5039(11) 0.4050(5) 0.058(3) Uani 1 d . .
H16A H 0.0588(10) 0.4815(11) 0.3740(5) 0.070 Uiso 1 calc R .
C17 C 0.0720(9) 0.6164(9) 0.4047(4) 0.043(3) Uani 1 d . .
C18 C 0.0208(13) 0.7073(12) 0.3552(5) 0.072(4) Uani 1 d . .
H18A H 0.0209(13) 0.7796(12) 0.3627(5) 0.107 Uiso 1 calc R .
H18B H -0.0583(13) 0.7155(12) 0.3518(5) 0.107 Uiso 1 calc R .
H18C H 0.0671(13) 0.6846(12) 0.3195(5) 0.107 Uiso 1 calc R .
N7 N -0.0478(6) 0.8765(6) 0.5113(3) 0.023(2) Uani 1 d . .
N8 N -0.1532(6) 0.9561(6) 0.4956(3) 0.024(2) Uani 1 d . .
N9 N -0.3673(6) 1.1068(6) 0.4788(3) 0.029(2) Uani 1 d . .
C19 C -0.0686(8) 0.8274(7) 0.5661(3) 0.027(2) Uani 1 d . .
H19A H -0.0111(8) 0.7696(7) 0.5877(3) 0.032 Uiso 1 calc R .
C20 C -0.1851(7) 0.8748(7) 0.5851(4) 0.026(2) Uani 1 d . .
H20A H -0.2216(7) 0.8573(7) 0.6205(4) 0.031 Uiso 1 calc R .
C21 C -0.2357(8) 0.9552(7) 0.5388(4) 0.026(2) Uani 1 d . .
C22 C -0.3542(8) 1.0367(7) 0.5293(4) 0.028(2) Uani 1 d . .
C23 C -0.4492(8) 1.0418(8) 0.5706(4) 0.034(2) Uani 1 d . .
H23A H -0.4382(8) 0.9938(8) 0.6056(4) 0.041 Uiso 1 calc R .
C24 C -0.5599(8) 1.1214(8) 0.5569(4) 0.040(2) Uani 1 d . .
H24A H -0.6249(8) 1.1276(8) 0.5829(4) 0.047 Uiso 1 calc R .
C25 C -0.5732(8) 1.1906(8) 0.5050(5) 0.042(3) Uani 1 d . .
H25A H -0.6476(8) 1.2424(8) 0.4955(5) 0.051 Uiso 1 calc R .
C26 C -0.4756(8) 1.1840(8) 0.4661(4) 0.036(2) Uani 1 d . .
C27 C -0.4937(9) 1.2596(8) 0.4098(4) 0.043(2) Uani 1 d . .
H27A H -0.4194(9) 1.2455(8) 0.3880(4) 0.064 Uiso 1 calc R .
H27B H -0.5291(9) 1.3391(8) 0.4173(4) 0.064 Uiso 1 calc R .
H27C H -0.5443(9) 1.2430(8) 0.3878(4) 0.064 Uiso 1 calc R .
N10 N -0.2846(7) 1.0412(7) 0.3567(4) 0.039(2) Uani 1 d . .
C28 C -0.3046(8) 1.0271(8) 0.3120(4) 0.033(2) Uani 1 d . .
C29 C -0.3294(9) 1.0098(9) 0.2554(4) 0.041(2) Uani 1 d . .
Cu3 Cu -0.82007(8) 0.89025(8) 0.03909(4) 0.0211(3) Uani 1 d . .
Cu4 Cu -1.06236(9) 1.20171(9) 0.06921(4) 0.0239(3) Uani 1 d . .
N11 N -1.0125(6) 1.0533(6) 0.1183(3) 0.025(2) Uani 1 d . .
N12 N -0.9333(6) 0.9492(6) 0.1048(3) 0.022(2) Uani 1 d . .
N13 N -0.7826(6) 0.7272(6) 0.0986(3) 0.022(2) Uani 1 d . .
C30 C -1.0599(8) 1.0396(8) 0.1721(4) 0.028(2) Uani 1 d . .
H30A H -1.1163(8) 1.0990(8) 0.1915(4) 0.034 Uiso 1 calc R .
C31 C -1.0137(7) 0.9256(8) 0.1951(4) 0.027(2) Uani 1 d . .
H31A H -1.0317(7) 0.8929(8) 0.2316(4) 0.033 Uiso 1 calc R .
C32 C -0.9341(7) 0.8709(7) 0.1509(3) 0.026(2) Uani 1 d . .
C33 C -0.8561(7) 0.7505(7) 0.1474(3) 0.023(2) Uani 1 d . .
C34 C -0.8588(8) 0.6655(8) 0.1923(4) 0.034(2) Uani 1 d . .
H34A H -0.9115(8) 0.6845(8) 0.2249(4) 0.041 Uiso 1 calc R .
C35 C -0.7827(8) 0.5536(8) 0.1879(4) 0.039(2) Uani 1 d . .
H35A H -0.7842(8) 0.4950(8) 0.2169(4) 0.047 Uiso 1 calc R .
C36 C -0.7037(8) 0.5295(8) 0.1395(4) 0.034(2) Uani 1 d . .
H36A H -0.6489(8) 0.4547(8) 0.1365(4) 0.041 Uiso 1 calc R .
C37 C -0.7062(7) 0.6171(7) 0.0955(4) 0.027(2) Uani 1 d . .
C38 C -0.6176(8) 0.5861(7) 0.0435(4) 0.033(2) Uani 1 d . .
H38A H -0.6287(8) 0.6539(7) 0.0164(4) 0.049 Uiso 1 calc R .
H38B H -0.6282(8) 0.5287(7) 0.0248(4) 0.049 Uiso 1 calc R .
H38C H -0.5397(8) 0.5561(7) 0.0564(4) 0.049 Uiso 1 calc R .
N14 N -0.7675(6) 0.7843(6) -0.0745(3) 0.023(2) Uani 1 d . .
N15 N -0.7301(6) 0.8146(6) -0.0295(3) 0.023(2) Uani 1 d . .
N16 N -0.6313(7) 0.8778(6) 0.0480(3) 0.032(2) Uani 1 d . .
C39 C -0.6764(8) 0.7613(8) -0.1171(4) 0.032(2) Uani 1 d . .
H39A H -0.6780(8) 0.7391(8) -0.1532(4) 0.039 Uiso 1 calc R .
C40 C -0.5835(8) 0.7755(8) -0.0993(4) 0.030(2) Uani 1 d . .
H40A H -0.5110(8) 0.7634(8) -0.1196(4) 0.036 Uiso 1 calc R .
C41 C -0.6211(7) 0.8123(7) -0.0436(4) 0.026(2) Uani 1 d . .
C42 C -0.5647(7) 0.8421(7) -0.0018(4) 0.028(2) Uani 1 d . .
C43 C -0.4486(8) 0.8342(8) -0.0109(5) 0.039(2) Uani 1 d . .
H43A H -0.4053(8) 0.8115(8) -0.0457(5) 0.047 Uiso 1 calc R .
C44 C -0.4000(10) 0.8591(8) 0.0305(5) 0.047(3) Uani 1 d . .
H44A H -0.3228(10) 0.8540(8) 0.0248(5) 0.056 Uiso 1 calc R .
C45 C -0.4652(11) 0.8923(9) 0.0811(5) 0.053(3) Uani 1 d . .
H45A H -0.4314(11) 0.9081(9) 0.1105(5) 0.064 Uiso 1 calc R .
C46 C -0.5841(10) 0.9030(9) 0.0897(4) 0.044(3) Uani 1 d . .
C47 C -0.6599(11) 0.9414(12) 0.1423(5) 0.064(3) Uani 1 d . .
H47A H -0.7362(11) 0.9421(12) 0.1387(5) 0.097 Uiso 1 calc R .
H47B H -0.6670(11) 1.0178(12) 0.1471(5) 0.097 Uiso 1 calc R .
H47C H -0.6263(11) 0.8894(12) 0.1757(5) 0.097 Uiso 1 calc R .
N17 N -0.8679(6) 1.0415(6) -0.0129(3) 0.023(2) Uani 1 d . .
N18 N -0.9445(6) 1.1456(6) 0.0034(3) 0.024(2) Uani 1 d . .
N19 N -1.0957(6) 1.3590(6) 0.0182(3) 0.026(2) Uani 1 d . .
C48 C -0.8261(7) 1.0617(7) -0.0688(3) 0.024(2) Uani 1 d . .
H48A H -0.7732(7) 1.0050(7) -0.0909(3) 0.028 Uiso 1 calc R .
C49 C -0.8734(7) 1.1783(7) -0.0879(3) 0.024(2) Uani 1 d . .
H49A H -0.8587(7) 1.2152(7) -0.1239(3) 0.029 Uiso 1 calc R .
C50 C -0.9488(7) 1.2282(7) -0.0404(3) 0.025(2) Uani 1 d . .
C51 C -1.0280(7) 1.3449(7) -0.0335(3) 0.023(2) Uani 1 d . .
C52 C -1.0359(8) 1.4381(8) -0.0748(4) 0.032(2) Uani 1 d . .
H52A H -0.9885(8) 1.4276(8) -0.1095(4) 0.038 Uiso 1 calc R .
C53 C -1.1154(8) 1.5466(8) -0.0635(4) 0.038(2) Uani 1 d . .
H53A H -1.1243(8) 1.6098(8) -0.0913(4) 0.045 Uiso 1 calc R .
C54 C -1.1810(9) 1.5609(7) -0.0111(4) 0.036(2) Uani 1 d . .
H54A H -1.2320(9) 1.6344(7) -0.0026(4) 0.043 Uiso 1 calc R .
C55 C -1.1718(8) 1.4657(8) 0.0294(4) 0.030(2) Uani 1 d . .
C56 C -1.2453(9) 1.4819(8) 0.0859(4) 0.042(2) Uani 1 d . .
H56A H -1.2286(9) 1.4084(8) 0.1088(4) 0.063 Uiso 1 calc R .
H56B H -1.3269(9) 1.5156(8) 0.0784(4) 0.063 Uiso 1 calc R .
H56C H -1.2278(9) 1.5322(8) 0.1069(4) 0.063 Uiso 1 calc R .
N20 N -1.0301(7) 1.2736(7) 0.1431(3) 0.036(2) Uani 1 d . .
C57 C -1.0203(8) 1.3000(7) 0.1866(4) 0.029(2) Uani 1 d . .
C58 C -1.0128(9) 1.3342(8) 0.2426(4) 0.039(2) Uani 1 d . .
P1 P -0.6626(2) 1.2121(2) 0.24372(11) 0.0360(6) Uani 1 d . .
F1 F -0.7305(5) 1.2833(5) 0.1873(2) 0.052(2) Uani 1 d . .
F2 F -0.5755(5) 1.1147(5) 0.2045(3) 0.0468(14) Uani 1 d . .
F3 F -0.5757(5) 1.2787(5) 0.2308(2) 0.0497(15) Uani 1 d . .
F4 F -0.7485(5) 1.1452(5) 0.2571(3) 0.063(2) Uani 1 d . .
F5 F -0.5932(5) 1.1415(6) 0.3004(2) 0.058(2) Uani 1 d . .
F6 F -0.7506(5) 1.3103(5) 0.2825(3) 0.056(2) Uani 1 d . .
P2 P -1.2158(2) 1.6631(2) 0.25460(10) 0.0347(6) Uani 1 d . .
F7 F -1.3197(5) 1.7532(6) 0.2176(3) 0.056(2) Uani 1 d . .
F8 F -1.1561(5) 1.5977(5) 0.1978(2) 0.050(2) Uani 1 d . .
F9 F -1.1434(5) 1.7437(5) 0.2372(3) 0.0484(15) Uani 1 d . .
F10 F -1.2878(5) 1.5819(6) 0.2717(2) 0.054(2) Uani 1 d . .
F11 F -1.1118(5) 1.5726(5) 0.2916(2) 0.0411(13) Uani 1 d . .
F12 F -1.2756(5) 1.7284(5) 0.3114(2) 0.052(2) Uani 1 d . .
N21 N -0.3008(12) 1.3076(12) 0.2494(4) 0.076(3) Uani 1 d . .
C59 C -0.3834(14) 1.3868(15) 0.2488(6) 0.076(4) Uani 1 d . .
C60 C -0.4915(17) 1.4899(17) 0.2493(12) 0.153(10) Uani 1 d . .

loop_
_atom_type_symbol
_atom_type_description
_atom_type_scat_dispersion_real
_atom_type_scat_dispersion_imag
_atom_type_scat_source
C C 0.0033 0.0016 'International Tables Vol C Tables 4.2.6.8 and 6.1.1.4'
H H 0.0000 0.0000 'International Tables Vol C Tables 4.2.6.8 and 6.1.1.4'
N N 0.0061 0.0033 'International Tables Vol C Tables 4.2.6.8 and 6.1.1.4'
F F 0.0171 0.0103 'International Tables Vol C Tables 4.2.6.8 and 6.1.1.4'
P P 0.1023 0.0942 'International Tables Vol C Tables 4.2.6.8 and 6.1.1.4'
Cu Cu 0.3201 1.2651 'International Tables Vol C Tables 4.2.6.8 and 6.1.1.4'

loop_
_geom_angle_atom_site_label_1
_geom_angle_atom_site_label_2
_geom_angle_atom_site_label_3
_geom_angle
_geom_angle_site_symmetry_1
_geom_angle_site_symmetry_3
_geom_angle_publ_flag
N5 Cu1 N2 167.8(3) . . ?
N5 Cu1 N7 88.8(3) . . ?
N2 Cu1 N7 95.5(3) . . ?
N5 Cu1 N3 94.7(3) . . ?
N2 Cu1 N3 80.3(3) . . ?
N7 Cu1 N3 175.0(3) . . ?
N5 Cu1 N6 77.4(3) . . ?
N2 Cu1 N6 113.5(3) . . ?
N7 Cu1 N6 94.6(3) . . ?
N3 Cu1 N6 89.7(3) . . ?
N1 Cu2 N8 96.0(3) . . ?
N1 Cu2 N9 172.3(3) . . ?
N8 Cu2 N9 81.5(3) . . ?
N1 Cu2 N4 92.9(3) . 2_576 ?
N8 Cu2 N4 125.1(3) . 2_576 ?
N9 Cu2 N4 94.5(3) . 2_576 ?
N1 Cu2 N10 85.5(3) . . ?
N8 Cu2 N10 120.0(3) . . ?
N9 Cu2 N10 89.5(3) . . ?
N4 Cu2 N10 114.6(3) 2_576 . ?
C1 N1 N2 107.9(7) . . ?
C1 N1 Cu2 123.5(6) . . ?
N2 N1 Cu2 128.6(5) . . ?
C3 N2 N1 107.4(7) . . ?
C3 N2 Cu1 116.1(6) . . ?
N1 N2 Cu1 136.4(5) . . ?
C8 N3 C4 117.9(7) . . ?
C8 N3 Cu1 134.1(5) . . ?
C4 N3 Cu1 108.0(5) . . ?
N1 C1 C2 110.7(8) . . ?
C1 C2 C3 104.1(7) . . ?
N2 C3 C2 110.0(8) . . ?
N2 C3 C4 118.6(7) . . ?
C2 C3 C4 131.4(7) . . ?
N3 C4 C5 122.2(8) . . ?
N3 C4 C3 116.9(7) . . ?
C5 C4 C3 120.9(8) . . ?
C6 C5 C4 119.3(8) . . ?
C5 C6 C7 118.9(9) . . ?
C6 C7 C8 119.8(9) . . ?
N3 C8 C7 121.8(8) . . ?
N3 C8 C9 121.0(7) . . ?
C7 C8 C9 117.2(8) . . ?
C10 N4 N5 107.2(7) . . ?
C10 N4 Cu2 136.6(6) . 2_576 ?
N5 N4 Cu2 115.7(5) . 2_576 ?
N4 N5 C12 108.3(7) . . ?
N4 N5 Cu1 131.1(5) . . ?
C12 N5 Cu1 119.1(6) . . ?
C17 N6 C13 119.8(8) . . ?
C17 N6 Cu1 131.1(7) . . ?
C13 N6 Cu1 109.1(6) . . ?
N4 C10 C11 110.6(8) . . ?
C12 C11 C10 105.4(8) . . ?
C11 C12 N5 108.5(8) . . ?
C11 C12 C13 134.3(8) . . ?
N5 C12 C13 117.2(8) . . ?
N6 C13 C14 120.1(9) . . ?
N6 C13 C12 116.0(8) . . ?
C14 C13 C12 124.0(9) . . ?
C15 C14 C13 119.9(11) . . ?
C14 C15 C16 119.3(10) . . ?
C17 C16 C15 118.6(10) . . ?
N6 C17 C16 122.3(10) . . ?
N6 C17 C18 116.2(9) . . ?
C16 C17 C18 121.5(10) . . ?
N8 N7 C19 105.9(6) . . ?
N8 N7 Cu1 126.5(5) . . ?
C19 N7 Cu1 127.3(6) . . ?
C21 N8 N7 109.1(7) . . ?
C21 N8 Cu2 114.7(6) . . ?
N7 N8 Cu2 136.0(5) . . ?
C22 N9 C26 119.3(7) . . ?
C22 N9 Cu2 111.8(6) . . ?
C26 N9 Cu2 129.0(6) . . ?
C20 C19 N7 111.2(8) . . ?
C19 C20 C21 103.6(7) . . ?
N8 C21 C20 110.2(7) . . ?
N8 C21 C22 116.3(7) . . ?
C20 C21 C22 133.5(8) . . ?
N9 C22 C23 122.6(8) . . ?
N9 C22 C21 115.6(7) . . ?
C23 C22 C21 121.7(8) . . ?
C24 C23 C22 117.3(9) . . ?
C25 C24 C23 119.9(8) . . ?
C24 C25 C26 120.6(9) . . ?
N9 C26 C25 120.3(9) . . ?
N9 C26 C27 120.7(8) . . ?
C25 C26 C27 119.0(9) . . ?
C28 N10 Cu2 166.1(7) . . ?
N10 C28 C29 179.5(9) . . ?
N12 Cu3 N15 167.2(3) . . ?
N12 Cu3 N17 96.1(3) . . ?
N15 Cu3 N17 87.6(3) . . ?
N12 Cu3 N13 80.3(3) . . ?
N15 Cu3 N13 95.3(3) . . ?
N17 Cu3 N13 175.4(2) . . ?
N12 Cu3 N16 114.9(3) . . ?
N15 Cu3 N16 76.7(3) . . ?
N17 Cu3 N16 95.1(3) . . ?
N13 Cu3 N16 89.1(2) . . ?
N11 Cu4 N18 95.4(3) . . ?
N11 Cu4 N14 92.6(3) . 2_375 ?
N18 Cu4 N14 125.3(3) . 2_375 ?
N11 Cu4 N19 173.2(3) . . ?
N18 Cu4 N19 81.7(3) . . ?
N14 Cu4 N19 94.1(3) 2_375 . ?
N11 Cu4 N20 86.2(3) . . ?
N18 Cu4 N20 123.6(3) . . ?
N14 Cu4 N20 110.9(3) 2_375 . ?
N19 Cu4 N20 90.3(3) . . ?
C30 N11 N12 108.2(7) . . ?
C30 N11 Cu4 122.9(6) . . ?
N12 N11 Cu4 128.8(5) . . ?
C32 N12 N11 107.6(6) . . ?
C32 N12 Cu3 116.0(5) . . ?
N11 N12 Cu3 136.3(5) . . ?
C37 N13 C33 117.4(7) . . ?
C37 N13 Cu3 134.1(5) . . ?
C33 N13 Cu3 108.5(5) . . ?
N11 C30 C31 110.6(8) . . ?
C30 C31 C32 103.8(7) . . ?
N12 C32 C31 109.7(7) . . ?
N12 C32 C33 118.7(7) . . ?
C31 C32 C33 131.6(8) . . ?
N13 C33 C34 122.8(8) . . ?
N13 C33 C32 116.3(7) . . ?
C34 C33 C32 120.8(7) . . ?
C35 C34 C33 119.1(8) . . ?
C34 C35 C36 118.6(8) . . ?
C35 C36 C37 119.9(9) . . ?
N13 C37 C36 122.0(8) . . ?
N13 C37 C38 120.2(7) . . ?
C36 C37 C38 117.8(8) . . ?
N15 N14 C39 105.9(7) . . ?
N15 N14 Cu4 118.3(5) . 2_375 ?
C39 N14 Cu4 135.4(6) . 2_375 ?
C41 N15 N14 109.7(6) . . ?
C41 N15 Cu3 118.8(6) . . ?
N14 N15 Cu3 129.8(5) . . ?
C46 N16 C42 119.3(8) . . ?
C46 N16 Cu3 132.3(7) . . ?
C42 N16 Cu3 108.4(5) . . ?
C40 C39 N14 110.9(8) . . ?
C39 C40 C41 104.9(7) . . ?
N15 C41 C40 108.6(8) . . ?
N15 C41 C42 118.8(7) . . ?
C40 C41 C42 132.5(8) . . ?
N16 C42 C43 121.5(9) . . ?
N16 C42 C41 115.6(7) . . ?
C43 C42 C41 122.9(8) . . ?
C44 C43 C42 120.0(10) . . ?
C43 C44 C45 118.9(10) . . ?
C44 C45 C46 121.1(10) . . ?
N16 C46 C45 119.2(10) . . ?
N16 C46 C47 117.0(10) . . ?
C45 C46 C47 123.8(9) . . ?
N18 N17 C48 106.7(6) . . ?
N18 N17 Cu3 125.4(5) . . ?
C48 N17 Cu3 127.8(6) . . ?
C50 N18 N17 109.3(6) . . ?
C50 N18 Cu4 113.3(5) . . ?
N17 N18 Cu4 136.8(5) . . ?
C55 N19 C51 119.5(7) . . ?
C55 N19 Cu4 129.3(6) . . ?
C51 N19 Cu4 111.2(5) . . ?
N17 C48 C49 110.5(7) . . ?
C48 C49 C50 104.0(7) . . ?
N18 C50 C49 109.4(7) . . ?
N18 C50 C51 118.8(7) . . ?
C49 C50 C51 131.7(7) . . ?
N19 C51 C52 121.4(8) . . ?
N19 C51 C50 114.8(7) . . ?
C52 C51 C50 123.7(8) . . ?
C53 C52 C51 118.7(8) . . ?
C54 C53 C52 119.8(8) . . ?
C53 C54 C55 120.3(9) . . ?
N19 C55 C54 120.3(8) . . ?
N19 C55 C56 119.9(8) . . ?
C54 C55 C56 119.8(8) . . ?
C57 N20 Cu4 169.6(7) . . ?
N20 C57 C58 177.7(10) . . ?
F4 P1 F3 179.5(4) . . ?
F4 P1 F2 90.3(3) . . ?
F3 P1 F2 89.8(3) . . ?
F4 P1 F6 89.7(4) . . ?
F3 P1 F6 90.2(3) . . ?
F2 P1 F6 179.4(4) . . ?
F4 P1 F1 90.4(4) . . ?
F3 P1 F1 90.2(3) . . ?
F2 P1 F1 89.9(3) . . ?
F6 P1 F1 89.5(3) . . ?
F4 P1 F5 90.4(4) . . ?
F3 P1 F5 89.1(4) . . ?
F2 P1 F5 90.2(3) . . ?
F6 P1 F5 90.4(3) . . ?
F1 P1 F5 179.3(4) . . ?
F9 P2 F7 90.0(3) . . ?
F9 P2 F10 179.6(3) . . ?
F7 P2 F10 90.1(4) . . ?
F9 P2 F11 90.2(3) . . ?
F7 P2 F11 179.8(3) . . ?
F10 P2 F11 89.7(3) . . ?
F9 P2 F12 90.5(3) . . ?
F7 P2 F12 90.2(3) . . ?
F10 P2 F12 89.8(3) . . ?
F11 P2 F12 90.0(3) . . ?
F9 P2 F8 89.6(3) . . ?
F7 P2 F8 89.8(3) . . ?
F10 P2 F8 90.1(3) . . ?
F11 P2 F8 90.0(3) . . ?
F12 P2 F8 179.9(4) . . ?
N21 C59 C60 178.9(19) . . ?

loop_
_geom_bond_atom_site_label_1
_geom_bond_atom_site_label_2
_geom_bond_distance
_geom_bond_site_symmetry_2
_geom_bond_publ_flag
Cu1 N5 1.945(7) . ?
Cu1 N2 1.949(7) . ?
Cu1 N7 2.019(7) . ?
Cu1 N3 2.234(6) . ?
Cu1 N6 2.302(8) . ?
Cu2 N1 1.949(7) . ?
Cu2 N8 1.965(7) . ?
Cu2 N9 2.059(7) . ?
Cu2 N4 2.063(7) 2_576 ?
Cu2 N10 2.222(8) . ?
N1 C1 1.341(11) . ?
N1 N2 1.356(10) . ?
N2 C3 1.356(10) . ?
N3 C8 1.348(11) . ?
N3 C4 1.352(11) . ?
C1 C2 1.373(12) . ?
C2 C3 1.381(12) . ?
C3 C4 1.445(12) . ?
C4 C5 1.400(12) . ?
C5 C6 1.364(14) . ?
C6 C7 1.379(13) . ?
C7 C8 1.391(12) . ?
C8 C9 1.501(12) . ?
N4 C10 1.347(11) . ?
N4 N5 1.350(10) . ?
N4 Cu2 2.063(7) 2_576 ?
N5 C12 1.378(11) . ?
N6 C17 1.339(12) . ?
N6 C13 1.358(12) . ?
C10 C11 1.372(13) . ?
C11 C12 1.368(12) . ?
C12 C13 1.441(13) . ?
C13 C14 1.402(13) . ?
C14 C15 1.37(2) . ?
C15 C16 1.39(2) . ?
C16 C17 1.38(2) . ?
C17 C18 1.51(2) . ?
N7 N8 1.355(9) . ?
N7 C19 1.373(10) . ?
N8 C21 1.344(10) . ?
N9 C22 1.350(11) . ?
N9 C26 1.353(12) . ?
C19 C20 1.372(12) . ?
C20 C21 1.389(12) . ?
C21 C22 1.448(12) . ?
C22 C23 1.413(12) . ?
C23 C24 1.390(13) . ?
C24 C25 1.368(14) . ?
C25 C26 1.401(13) . ?
C26 C27 1.488(13) . ?
N10 C28 1.153(12) . ?
C28 C29 1.456(14) . ?
Cu3 N12 1.958(6) . ?
Cu3 N15 1.967(7) . ?
Cu3 N17 2.020(7) . ?
Cu3 N13 2.226(7) . ?
Cu3 N16 2.325(7) . ?
Cu4 N11 1.960(7) . ?
Cu4 N18 1.981(7) . ?
Cu4 N14 2.042(7) 2_375 ?
Cu4 N19 2.079(7) . ?
Cu4 N20 2.207(8) . ?
N11 C30 1.332(10) . ?
N11 N12 1.351(9) . ?
N12 C32 1.351(10) . ?
N13 C37 1.349(11) . ?
N13 C33 1.354(10) . ?
C30 C31 1.377(12) . ?
C31 C32 1.388(12) . ?
C32 C33 1.457(12) . ?
C33 C34 1.392(12) . ?
C34 C35 1.369(13) . ?
C35 C36 1.381(13) . ?
C36 C37 1.388(12) . ?
C37 C38 1.513(11) . ?
N14 N15 1.359(9) . ?
N14 C39 1.374(11) . ?
N14 Cu4 2.042(7) 2_375 ?
N15 C41 1.343(10) . ?
N16 C46 1.333(12) . ?
N16 C42 1.360(11) . ?
C39 C40 1.359(13) . ?
C40 C41 1.401(12) . ?
C41 C42 1.440(12) . ?
C42 C43 1.398(13) . ?
C43 C44 1.335(14) . ?
C44 C45 1.36(2) . ?
C45 C46 1.42(2) . ?
C46 C47 1.46(2) . ?
N17 N18 1.361(9) . ?
N17 C48 1.363(10) . ?
N18 C50 1.339(10) . ?
N19 C55 1.350(11) . ?
N19 C51 1.369(10) . ?
C48 C49 1.382(12) . ?
C49 C50 1.405(11) . ?
C50 C51 1.435(12) . ?
C51 C52 1.387(12) . ?
C52 C53 1.380(13) . ?
C53 C54 1.371(13) . ?
C54 C55 1.392(13) . ?
C55 C56 1.493(13) . ?
N20 C57 1.148(11) . ?
C57 C58 1.455(13) . ?
P1 F4 1.585(6) . ?
P1 F3 1.593(6) . ?
P1 F2 1.598(6) . ?
P1 F6 1.602(6) . ?
P1 F1 1.604(6) . ?
P1 F5 1.614(6) . ?
P2 F9 1.592(6) . ?
P2 F7 1.592(6) . ?
P2 F10 1.594(6) . ?
P2 F11 1.594(6) . ?
P2 F12 1.604(6) . ?
P2 F8 1.605(6) . ?
N21 C59 1.12(2) . ?
C59 C60 1.46(2) . ?
